data_4505200
loop_
_publ_author_name
'Succaw, Gary L.'
'Weakley, Timothy J. R.'
'Han, Fusan'
'Doxsee, Kenneth M.'

_publ_section_title
;
 Crystal Engineering with Bis(thiourea) Derivatives&#x2020;
;
_journal_issue 6
_journal_name_full 'Crystal Growth &amp; Design'
_journal_page_first 2288
_journal_paper_doi 10.1021/cg050162c
_journal_volume 5
_journal_year 2005
_chemical_formula_sum 'C20 H34 N4 S2'
_chemical_formula_weight 394.64
_space_group_IT_number 2
_symmetry_cell_setting triclinic
_symmetry_Int_Tables_number 2
_symmetry_space_group_name_Hall '-P 1'
_symmetry_space_group_name_H-M 'P -1'
_audit_creation_date 2001-07-25
_audit_creation_method 'by teXsan v1.7'
_cell_angle_alpha 86.298(8)
_cell_angle_beta 80.032(8)
_cell_angle_gamma 68.092(8)
_cell_formula_units_Z 8
_cell_length_a 13.1508(14)
_cell_length_b 15.0540(13)
_cell_length_c 25.211(2)
_cell_measurement_reflns_used 25
_cell_measurement_temperature 296
_cell_measurement_theta_max 14.8
_cell_measurement_theta_min 13.9
_cell_volume 4560.7(8)
_computing_cell_refinement 'CAD4/PC (Enraf-Nonius, 1993)'
_computing_data_collection 'CAD4/PC (Enraf-Nonius, 1993)'
_computing_data_reduction 'TEXSAN (Molecular Structure Corp., 1997)'
_computing_publication_material 'TEXSAN (Molecular Structure Corp., 1997)'
_computing_structure_refinement 'TEXSAN (Molecular Structure Corp., 1997)'
_computing_structure_solution 'TEXSAN (Molecular Structure Corp., 1997)'
_diffrn_ambient_temperature 296
_diffrn_measurement_device_type 'Nonius CAD-4 diffractometer'
_diffrn_measurement_method \w
_diffrn_orient_matrix_UB_11 0.03601
_diffrn_orient_matrix_UB_12 -0.07099
_diffrn_orient_matrix_UB_13 0.00372
_diffrn_orient_matrix_UB_21 0.04923
_diffrn_orient_matrix_UB_22 -0.00271
_diffrn_orient_matrix_UB_23 -0.03534
_diffrn_orient_matrix_UB_31 0.05635
_diffrn_orient_matrix_UB_32 0.00888
_diffrn_orient_matrix_UB_33 0.01895
_diffrn_radiation_detector 'scintillation counter'
_diffrn_radiation_monochromator graphite
_diffrn_radiation_source 'sealed X-ray tube'
_diffrn_radiation_type 'Mo K\a'
_diffrn_radiation_wavelength 0.71073
_diffrn_reflns_av_R_equivalents 0.019
_diffrn_reflns_av_sigmaI/netI 0.110
_diffrn_reflns_limit_h_max 14
_diffrn_reflns_limit_h_min 0
_diffrn_reflns_limit_k_max 16
_diffrn_reflns_limit_k_min -15
_diffrn_reflns_limit_l_max 27
_diffrn_reflns_limit_l_min -27
_diffrn_reflns_number 13354
_diffrn_reflns_reduction_process 'Lp corrections applied'
_diffrn_reflns_theta_max 23.0
_diffrn_reflns_theta_min 1.6
_diffrn_standards_decay_% 0.00
_diffrn_standards_interval_count 300
_diffrn_standards_number 3
_exptl_absorpt_coefficient_mu 0.244
_exptl_absorpt_correction_type none
_exptl_crystal_colour colorless
_exptl_crystal_density_diffrn 1.149
_exptl_crystal_density_meas ?
_exptl_crystal_description prism
_exptl_crystal_F_000 1712.00
_exptl_crystal_size_max 0.32
_exptl_crystal_size_mid 0.22
_exptl_crystal_size_min 0.16
_refine_diff_density_max 1.13
_refine_diff_density_min -0.90
_refine_ls_abs_structure_details 'not applicable'
_refine_ls_extinction_method none
_refine_ls_goodness_of_fit_all 2.66
_refine_ls_goodness_of_fit_ref 3.35
_refine_ls_hydrogen_treatment noref
_refine_ls_matrix_type full
_refine_ls_number_constraints 0
_refine_ls_number_parameters 827
_refine_ls_number_reflns 12693
_refine_ls_number_restraints 0
_refine_ls_R_factor_all 0.157
_refine_ls_R_factor_gt 0.093
_refine_ls_shift/su_max 0.026
_refine_ls_shift/su_mean 0.0015
_refine_ls_structure_factor_coef Fsqd
_refine_ls_weighting_details 'w = 4F~o~^2^/[\s^2^(I) + (0.020I)^2^]'
_refine_ls_weighting_scheme calc
_refine_ls_wR_factor_all 0.215
_refine_ls_wR_factor_ref 0.107
_reflns_number_gt 12693
_reflns_number_total 12694
_reflns_threshold_expression I>1.00\s(I)
_cod_data_source_file cg050162csi20050909_024735.cif
_cod_data_source_block GS0701
_cod_depositor_comments
;
The following automatic conversions were performed:

'_exptl_crystal_density_meas' value 'not measured' was changed to '?'
- the value is perceived as not measured.

Automatic conversion script
Id: cif_fix_values 3008 2015-01-20 13:52:24Z robertas 
;
_cod_original_sg_symbol_H-M 'P -1       '
_cod_original_formula_sum 'C20 H34 N4 S2 '
_cod_database_code 4505200

loop_
_symmetry_equiv_pos_as_xyz
'   +x,   +y,   +z'
'   -x,   -y,   -z'

loop_
_atom_site_label
_atom_site_fract_x
_atom_site_fract_y
_atom_site_fract_z
_atom_site_U_iso_or_equiv
_atom_site_occupancy
_atom_site_adp_type
_atom_site_calc_flag
S(1) 0.60284(18) 1.09411(16) 0.55723(8) 0.0881(8) 1.000 Uani d
S(2) 0.89960(15) 0.55398(13) 0.72780(7) 0.0612(6) 1.000 Uani d
S(3) 0.56511(16) 0.92430(13) 0.76409(7) 0.0662(6) 1.000 Uani d
S(4) 0.8527(2) 0.57452(17) 0.49144(8) 0.0914(9) 1.000 Uani d
S(5) 0.62169(15) 0.47526(13) 0.78524(7) 0.0651(6) 1.000 Uani d
S(6) 0.71747(18) 0.39942(14) 1.01638(8) 0.0778(7) 1.000 Uani d
S(7) 0.89291(17) -0.07435(16) 0.94022(8) 0.0862(8) 1.000 Uani d
S(8) 0.92389(17) 0.09861(13) 0.73440(7) 0.0702(6) 1.000 Uani d
N(1) 0.4969(5) 1.0233(4) 0.6373(2) 0.065(2) 1.000 Uani d
N(2) 0.6775(5) 0.9861(4) 0.63986(19) 0.0539(18) 1.000 Uani d
N(3) 0.8954(5) 0.5815(4) 0.62176(19) 0.0528(18) 1.000 Uani d
N(4) 0.7685(5) 0.5216(4) 0.6689(2) 0.060(2) 1.000 Uani d
N(5) 0.7642(5) 0.7897(4) 0.7618(2) 0.066(2) 1.000 Uani d
N(6) 0.6338(4) 0.7366(4) 0.7472(2) 0.0524(18) 1.000 Uani d
N(7) 0.6626(5) 0.6841(5) 0.4651(3) 0.086(3) 1.000 Uani d
N(8) 0.7214(5) 0.7457(5) 0.5273(3) 0.079(3) 1.000 Uani d
N(9) 0.7632(5) 0.4875(4) 0.84320(19) 0.0569(19) 1.000 Uani d
N(10) 0.6368(5) 0.4282(4) 0.8894(2) 0.0553(18) 1.000 Uani d
N(11) 0.8541(5) 0.3099(4) 1.0848(3) 0.076(2) 1.000 Uani d
N(12) 0.8733(5) 0.2242(4) 1.0116(2) 0.0622(19) 1.000 Uani d
N(13) 0.9951(5) -0.0031(4) 0.8579(2) 0.0617(19) 1.000 Uani d
N(14) 0.8112(5) 0.0357(4) 0.8589(2) 0.0545(18) 1.000 Uani d
N(15) 0.8659(4) 0.2831(4) 0.7550(2) 0.0562(18) 1.000 Uani d
N(16) 0.7257(5) 0.2403(4) 0.7402(2) 0.076(2) 1.000 Uani d
C(1) 0.2750(9) 1.1047(8) 0.7032(6) 0.177(6) 1.000 Uani d
C(2) 0.3055(8) 1.0434(8) 0.6555(5) 0.129(5) 1.000 Uani d
C(3) 0.3946(7) 1.0584(6) 0.6147(4) 0.098(3) 1.000 Uani d
C(4) 0.5904(6) 1.0316(4) 0.6140(3) 0.056(2) 1.000 Uani d
C(5) 0.7926(6) 0.9765(5) 0.6211(3) 0.061(2) 1.000 Uani d
C(6) 0.8610(5) 0.8851(4) 0.5894(2) 0.045(2) 1.000 Uani d
C(7) 0.8901(5) 0.7956(5) 0.6145(2) 0.047(2) 1.000 Uani d
C(8) 0.9566(5) 0.7127(4) 0.5865(2) 0.045(2) 1.000 Uani d
C(9) 0.9946(5) 0.7200(4) 0.5317(2) 0.047(2) 1.000 Uani d
C(10) 0.9672(5) 0.8070(5) 0.5046(2) 0.045(2) 1.000 Uani d
C(11) 0.8998(5) 0.8882(4) 0.5349(3) 0.049(2) 1.000 Uani d
C(12) 1.0078(6) 0.8113(5) 0.4441(2) 0.061(2) 1.000 Uani d
C(13) 0.9648 0.9195 0.4217 0.067 0.600 Uiso d
C(13a) 1.0862 0.7126 0.4183 0.134 0.400 Uiso d
C(14) 0.9725 0.7489 0.4119 0.067 0.600 Uiso d
C(14a) 1.0396 0.8933 0.4282 0.115 0.400 Uiso d
C(15) 1.1402 0.7740 0.4343 0.063 0.600 Uiso d
C(15a) 0.8997 0.8194 0.4156 0.113 0.400 Uiso d
C(16) 0.9870(5) 0.6166(5) 0.6140(2) 0.054(2) 1.000 Uani d
C(17) 0.8511(6) 0.5527(4) 0.6681(2) 0.052(2) 1.000 Uani d
C(18) 0.7215(6) 0.5172(5) 0.6222(3) 0.069(3) 1.000 Uani d
C(19) 0.6377(8) 0.4743(7) 0.6353(4) 0.102(4) 1.000 Uani d
C(20) 0.5879(8) 0.4708(8) 0.5853(4) 0.134(5) 1.000 Uani d
C(21) 0.9806(14) 0.7551(11) 0.7916(8) 0.231(10) 1.000 Uani d
C(22) 0.9327(14) 0.8289(11) 0.7613(6) 0.171(7) 1.000 Uani d
C(23) 0.8065(7) 0.8598(7) 0.7770(4) 0.102(4) 1.000 Uani d
C(24) 0.6581(5) 0.8116(5) 0.7575(2) 0.049(2) 1.000 Uani d
C(25) 0.5249(5) 0.7418(4) 0.7395(3) 0.053(2) 1.000 Uani d
C(26) 0.5040(5) 0.7561(4) 0.6814(2) 0.045(2) 1.000 Uani d
C(27) 0.5750(5) 0.7789(4) 0.6403(2) 0.046(2) 1.000 Uani d
C(28) 0.5477(5) 0.7946(4) 0.5883(2) 0.050(2) 1.000 Uani d
C(29) 0.4517(6) 0.7871(5) 0.5786(3) 0.059(2) 1.000 Uani d
C(30) 0.3808(5) 0.7619(5) 0.6182(3) 0.056(2) 1.000 Uani d
C(31) 0.4077(5) 0.7471(5) 0.6699(3) 0.054(2) 1.000 Uani d
C(32) 0.2749(6) 0.7529(6) 0.6064(3) 0.084(3) 1.000 Uani d
C(33) 0.3091 0.6772 0.5567 0.088 0.600 Uiso d
C(33a) 0.1767 0.8537 0.6289 0.124 0.400 Uiso d
C(34) 0.2028 0.8485 0.5832 0.094 0.600 Uiso d
C(34a) 0.2560 0.6675 0.6368 0.080 0.400 Uiso d
C(35) 0.2071 0.7239 0.6562 0.105 0.600 Uiso d
C(35a) 0.2739 0.7558 0.5437 0.190 0.400 Uiso d
C(36) 0.6234(6) 0.8234(5) 0.5436(3) 0.064(2) 1.000 Uani d
C(37) 0.7435(7) 0.6619(8) 0.4931(3) 0.093(4) 1.000 Uani d
C(38) 0.6657(9) 0.6239(10) 0.4223(5) 0.149(5) 1.000 Uani d
C(39) 0.7344(16) 0.6288(8) 0.3695(5) 0.220(7) 1.000 Uani d
C(40) 0.7657(14) 0.5740(12) 0.3257(8) 0.257(10) 1.000 Uani d
C(41) 0.9337(9) 0.5454(9) 0.9326(4) 0.151(5) 1.000 Uani d
C(42) 0.8903(8) 0.5410(7) 0.8806(4) 0.107(4) 1.000 Uani d
C(43) 0.8132(6) 0.4886(5) 0.8902(3) 0.066(3) 1.000 Uani d
C(44) 0.6769(6) 0.4627(4) 0.8434(3) 0.053(2) 1.000 Uani d
C(45) 0.5374(6) 0.4049(5) 0.8971(3) 0.065(2) 1.000 Uani d
C(46) 0.5575(5) 0.3074(5) 0.9215(3) 0.050(2) 1.000 Uani d
C(47) 0.6153(5) 0.2252(5) 0.8909(2) 0.050(2) 1.000 Uani d
C(48) 0.6351(5) 0.1348(5) 0.9138(3) 0.049(2) 1.000 Uani d
C(49) 0.5982(5) 0.1287(4) 0.9683(3) 0.049(2) 1.000 Uani d
C(50) 0.5398(5) 0.2088(5) 1.0007(2) 0.048(2) 1.000 Uani d
C(51) 0.5206(5) 0.2972(5) 0.9759(3) 0.052(2) 1.000 Uani d
C(52) 0.5035(6) 0.1983(5) 1.0603(3) 0.066(2) 1.000 Uani d
C(53) 0.4384 0.2967 1.0888 0.114 0.600 Uiso d
C(53a) 0.5327 0.0890 1.0792 0.086 0.400 Uiso d
C(54) 0.4410 0.1313 1.0708 0.107 0.600 Uiso d
C(54a) 0.5593 0.2410 1.0942 0.109 0.400 Uiso d
C(55) 0.6111 0.1551 1.0870 0.089 0.600 Uiso d
C(55a) 0.3756 0.2390 1.0739 0.088 0.400 Uiso d
C(56) 0.6966(6) 0.0465(5) 0.8805(3) 0.058(2) 1.000 Uani d
C(57) 0.9000(6) -0.0106(4) 0.8833(3) 0.053(2) 1.000 Uani d
C(58) 1.1003(6) -0.0362(6) 0.8776(3) 0.085(3) 1.000 Uani d
C(59) 1.1873(7) -0.0239(7) 0.8348(5) 0.109(4) 1.000 Uani d
C(60) 1.2148(8) -0.0878(8) 0.7873(5) 0.147(5) 1.000 Uani d
C(61) 0.6841(8) 0.4551(8) 1.2096(4) 0.118(4) 1.000 Uani d
C(62) 0.7194(7) 0.3793(6) 1.1662(4) 0.089(3) 1.000 Uani d
C(63) 0.8077(7) 0.3877(6) 1.1224(3) 0.082(3) 1.000 Uani d
C(64) 0.8211(5) 0.3068(5) 1.0379(3) 0.053(2) 1.000 Uani d
C(65) 0.8625(6) 0.2050(5) 0.9580(2) 0.059(2) 1.000 Uani d
C(66) 0.9471(5) 0.2237(4) 0.9143(2) 0.047(2) 1.000 Uani d
C(67) 0.9236(5) 0.2389(4) 0.8613(3) 0.047(2) 1.000 Uani d
C(68) 0.9992(5) 0.2562(4) 0.8204(2) 0.044(2) 1.000 Uani d
C(69) 1.0971(6) 0.2569(5) 0.8320(3) 0.057(2) 1.000 Uani d
C(70) 1.1250(5) 0.2411(5) 0.8828(3) 0.055(2) 1.000 Uani d
C(71) 1.0480(6) 0.2246(5) 0.9238(3) 0.057(2) 1.000 Uani d
C(72) 1.2356(7) 0.2407(6) 0.8946(3) 0.087(3) 1.000 Uani d
C(73) 1.2523 0.3329 0.8765 0.105 0.600 Uiso d
C(73a) 1.3062 0.1444 0.9055 0.132 0.400 Uiso d
C(74) 1.3355 0.1544 0.8566 0.095 0.600 Uiso d
C(74a) 1.2161 0.3008 0.9485 0.116 0.400 Uiso d
C(75) 1.2579 0.2099 0.9526 0.106 0.600 Uiso d
C(75a) 1.3034 0.2802 0.8473 0.146 0.400 Uiso d
C(76) 0.9776(6) 0.2719(5) 0.7627(3) 0.057(2) 1.000 Uani d
C(77) 0.8333(6) 0.2130(5) 0.7433(2) 0.055(2) 1.000 Uani d
C(78) 0.6761(8) 0.1740(7) 0.7232(4) 0.108(4) 1.000 Uani d
C(79) 0.5540(18) 0.2145(15) 0.7394(8) 0.103(6) 0.500 Uiso d
C(80b) 0.544(2) 0.2583(17) 0.7065(10) 0.078(7) 0.350 Uiso d
C(80) 0.481(2) 0.210(2) 0.7204(11) 0.090(9) 0.300 Uiso d
C(80a) 0.5002(18) 0.2833(16) 0.7425(9) 0.064(6) 0.350 Uiso d
H(1) 0.4961 0.9923 0.6713 0.078 1.000 Uiso c
H(2) 0.6625 0.9575 0.6735 0.065 1.000 Uiso c
H(3) 0.8646 0.5790 0.5907 0.063 1.000 Uiso c
H(4) 0.7388 0.5010 0.7023 0.072 1.000 Uiso c
H(5) 0.8146 0.7258 0.7546 0.079 1.000 Uiso c
H(6) 0.6920 0.6754 0.7449 0.063 1.000 Uiso c
H(7) 0.6000 0.7417 0.4731 0.103 1.000 Uiso c
H(8) 0.7846 0.7467 0.5403 0.095 1.000 Uiso c
H(9) 0.3383 1.0916 0.7201 0.212 1.000 Uiso c
H(10) 0.2485 1.1700 0.6926 0.212 1.000 Uiso c
H(11) 0.2184 1.0921 0.7278 0.212 1.000 Uiso c
H(12) 0.3310 0.9784 0.6667 0.155 1.000 Uiso c
H(13) 0.2414 1.0570 0.6391 0.155 1.000 Uiso c
H(14) 0.3749 1.1247 0.6067 0.118 1.000 Uiso c
H(15) 0.4041 1.0242 0.5827 0.118 1.000 Uiso c
H(16) 0.7928 1.0296 0.5987 0.073 1.000 Uiso c
H(17) 0.8261 0.9768 0.6516 0.073 1.000 Uiso c
H(18) 0.8634 0.7917 0.6518 0.057 1.000 Uiso c
H(19) 1.0410 0.6633 0.5122 0.056 1.000 Uiso c
H(20) 0.8795 0.9486 0.5173 0.059 1.000 Uiso c
H(21) 1.0051 0.6224 0.6482 0.065 1.000 Uiso c
H(22) 1.0496 0.5720 0.5926 0.065 1.000 Uiso c
H(23) 0.6882 0.5803 0.6090 0.083 1.000 Uiso c
H(24) 0.7789 0.4798 0.5953 0.083 1.000 Uiso c
H(25) 0.6709 0.4111 0.6482 0.123 1.000 Uiso c
H(26) 0.5804 0.5114 0.6623 0.123 1.000 Uiso c
H(27) 0.5573 0.5337 0.5714 0.161 1.000 Uiso c
H(28) 0.6443 0.4314 0.5588 0.161 1.000 Uiso c
H(29) 0.5311 0.4453 0.5948 0.161 1.000 Uiso c
H(30) 0.9621 0.7742 0.8283 0.277 1.000 Uiso c
H(31) 0.9553 0.7050 0.7872 0.277 1.000 Uiso c
H(32) 1.0589 0.7331 0.7810 0.277 1.000 Uiso c
H(33) 0.9547 0.8804 0.7671 0.206 1.000 Uiso c
H(34) 0.9539 0.8109 0.7244 0.206 1.000 Uiso c
H(35) 0.7722 0.9187 0.7596 0.122 1.000 Uiso c
H(36) 0.7878 0.8684 0.8150 0.122 1.000 Uiso c
H(37) 0.5165 0.6838 0.7523 0.064 1.000 Uiso c
H(38) 0.4708 0.7939 0.7602 0.064 1.000 Uiso c
H(39) 0.6413 0.7839 0.6474 0.055 1.000 Uiso c
H(40) 0.4334 0.7998 0.5433 0.071 1.000 Uiso c
H(41) 0.3598 0.7306 0.6981 0.065 1.000 Uiso c
H(42) 0.6412 0.8730 0.5563 0.077 1.000 Uiso c
H(43) 0.5856 0.8461 0.5136 0.077 1.000 Uiso c
H(44) 0.6931 0.5595 0.4345 0.179 1.000 Uiso c
H(45) 0.5916 0.6403 0.4161 0.179 1.000 Uiso c
H(46) 0.6965 0.6912 0.3566 0.264 1.000 Uiso c
H(47) 0.8025 0.6257 0.3789 0.264 1.000 Uiso c
H(48) 0.7019 0.5760 0.3122 0.309 1.000 Uiso c
H(49) 0.8104 0.5970 0.2991 0.309 1.000 Uiso c
H(50) 0.8072 0.5099 0.3348 0.309 1.000 Uiso c
H(51) 0.7953 0.5061 0.8097 0.068 1.000 Uiso c
H(52) 0.6760 0.4185 0.9188 0.066 1.000 Uiso c
H(53) 0.8241 0.0638 0.8248 0.065 1.000 Uiso c
H(54) 0.9717 0.4822 0.9444 0.181 1.000 Uiso c
H(55) 0.9832 0.5789 0.9261 0.181 1.000 Uiso c
H(56) 0.8730 0.5778 0.9596 0.181 1.000 Uiso c
H(57) 0.8522 0.6042 0.8689 0.128 1.000 Uiso c
H(58) 0.9511 0.5088 0.8536 0.128 1.000 Uiso c
H(59) 0.7557 0.5186 0.9191 0.079 1.000 Uiso c
H(60) 0.8532 0.4245 0.8998 0.079 1.000 Uiso c
H(61) 0.4803 0.4511 0.9204 0.078 1.000 Uiso c
H(62) 0.5146 0.4064 0.8632 0.078 1.000 Uiso c
H(63) 0.6417 0.2306 0.8538 0.060 1.000 Uiso c
H(64) 0.6134 0.0671 0.9842 0.059 1.000 Uiso c
H(65) 0.4805 0.3534 0.9970 0.063 1.000 Uiso c
H(66) 0.6587 0.0491 0.8513 0.070 1.000 Uiso c
H(67) 0.6976 -0.0076 0.9023 0.070 1.000 Uiso c
H(68) 0.9932 0.0270 0.8236 0.074 1.000 Uiso c
H(69) 1.0935 0.0001 0.9084 0.102 1.000 Uiso c
H(70) 1.1204 -0.1019 0.8871 0.102 1.000 Uiso c
H(71) 1.1619 0.0406 0.8228 0.131 1.000 Uiso c
H(72) 1.2529 -0.0374 0.8499 0.131 1.000 Uiso c
H(73) 1.1500 -0.0750 0.7716 0.176 1.000 Uiso c
H(74) 1.2703 -0.0762 0.7614 0.176 1.000 Uiso c
H(75) 1.2415 -0.1528 0.7985 0.176 1.000 Uiso c
H(76) 0.9139 0.2554 1.0940 0.092 1.000 Uiso c
H(77) 0.9222 0.1731 1.0297 0.075 1.000 Uiso c
H(78) 0.7459 0.4485 1.2264 0.142 1.000 Uiso c
H(79) 0.6577 0.5168 1.1938 0.142 1.000 Uiso c
H(80) 0.6267 0.4473 1.2357 0.142 1.000 Uiso c
H(81) 0.7468 0.3180 1.1824 0.107 1.000 Uiso c
H(82) 0.6563 0.3852 1.1507 0.107 1.000 Uiso c
H(83) 0.8661 0.3913 1.1386 0.098 1.000 Uiso c
H(84) 0.7765 0.4451 1.1031 0.098 1.000 Uiso c
H(85) 0.8712 0.1396 0.9562 0.071 1.000 Uiso c
H(86) 0.7903 0.2446 0.9515 0.071 1.000 Uiso c
H(87) 0.8110 0.3459 0.7587 0.067 1.000 Uiso c
H(88) 0.6785 0.3045 0.7492 0.091 1.000 Uiso c
H(89) 0.8561 0.2372 0.8536 0.056 1.000 Uiso c
H(90) 1.1480 0.2689 0.8036 0.069 1.000 Uiso c
H(91) 1.0650 0.2136 0.9593 0.069 1.000 Uiso c
H(92) 1.0290 0.2184 0.7420 0.068 1.000 Uiso c
H(93) 0.9902 0.3282 0.7497 0.068 1.000 Uiso c

loop_
_atom_site_aniso_label
_atom_site_aniso_U_11
_atom_site_aniso_U_22
_atom_site_aniso_U_33
_atom_site_aniso_U_12
_atom_site_aniso_U_13
_atom_site_aniso_U_23
S(1) 0.084(2) 0.103(2) 0.073(2) -0.034(2) -0.015(1) 0.037(1)
S(2) 0.066(1) 0.072(1) 0.044(1) -0.025(1) -0.009(1) 0.009(1)
S(3) 0.073(1) 0.059(1) 0.053(1) -0.012(1) -0.003(1) -0.001(1
S(4) 0.133(2) 0.085(2) 0.059(1) -0.044(2) -0.011(2) -0.008(1)
S(5) 0.061(1) 0.072(1) 0.052(1) -0.017(1) -0.008(1) 0.017(1)
S(6) 0.086(2) 0.073(2) 0.056(1) -0.008(1) -0.014(1) 0.005(1)
S(7) 0.076(2) 0.099(2) 0.072(2) -0.023(1) -0.012(1) 0.035(1)
S(8) 0.082(2) 0.063(1) 0.051(1) -0.012(1) -0.005(1) -0.001(1)
N(1) 0.045(4) 0.069(4) 0.066(4) -0.013(3) 0.001(3) 0.015(3)
N(2) 0.054(4) 0.055(4) 0.043(3) -0.016(3) 0.006(3) 0.003(3)
N(3) 0.072(4) 0.056(4) 0.037(3) -0.031(3) -0.010(3) 0.005(3)
N(4) 0.078(4) 0.068(4) 0.050(4) -0.045(4) -0.010(3) 0.006(3)
N(5) 0.054(4) 0.077(4) 0.075(4) -0.027(3) -0.013(3) -0.026(3)
N(6) 0.048(4) 0.049(4) 0.059(4) -0.011(3) -0.022(3) 0.001(3)
N(7) 0.065(5) 0.091(5) 0.098(5) -0.020(4) -0.016(4) -0.021(4)
N(8) 0.076(5) 0.104(5) 0.072(5) -0.051(4) -0.012(4) 0.000(4)
N(9) 0.075(4) 0.057(4) 0.039(3) -0.026(3) -0.006(3) 0.005(3)
N(10) 0.066(4) 0.051(3) 0.045(3) -0.021(3) -0.005(3) 0.012(3)
N(11) 0.085(5) 0.079(5) 0.063(4) -0.023(4) -0.018(4) -0.007(4)
N(12) 0.067(4) 0.059(4) 0.050(4) -0.012(3) -0.007(3) 0.007(3)
N(13) 0.052(4) 0.067(4) 0.061(4) -0.019(3) -0.007(3) 0.010(3)
N(14) 0.052(4) 0.061(4) 0.045(3) -0.015(3) -0.008(3) 0.004(3)
N(15) 0.049(4) 0.059(4) 0.048(3) -0.003(3) -0.012(3) 0.000(3)
N(16) 0.050(4) 0.090(5) 0.077(4) -0.012(4) -0.009(3) -0.005(4)
C(1) 0.107(9) 0.115(10) 0.221(14) 0.012(7) 0.076(9) 0.011(9)
C(2) 0.067(7) 0.132(10) 0.181(12) -0.031(7) -0.024(7) 0.041(8)
C(3) 0.059(6) 0.115(7) 0.104(7) -0.016(5) -0.014(5) 0.029(6)
C(4) 0.058(5) 0.045(4) 0.049(4) -0.002(4) -0.008(4) -0.001(3)
C(5) 0.058(5) 0.062(5) 0.061(5) -0.023(4) 0.002(4) -0.010(4)
C(6) 0.038(4) 0.059(5) 0.041(4) -0.023(3) -0.001(3) -0.002(3)
C(7) 0.040(4) 0.071(5) 0.036(4) -0.027(4) -0.005(3) -0.001(4)
C(8) 0.036(4) 0.051(4) 0.046(4) -0.017(3) -0.002(3) 0.001(3)
C(9) 0.039(4) 0.056(4) 0.042(4) -0.017(3) 0.001(3) -0.001(3)
C(10) 0.040(4) 0.055(4) 0.042(4) -0.020(3) -0.005(3) 0.005(3)
C(11) 0.043(4) 0.047(4) 0.057(5) -0.016(3) -0.014(3) 0.008(3)
C(12) 0.074(5) 0.062(5) 0.041(4) -0.022(4) -0.002(4) 0.007(3)
C(16) 0.054(4) 0.055(4) 0.045(4) -0.016(4) -0.001(3) 0.010(3)
C(17) 0.068(5) 0.040(4) 0.033(4) -0.007(4) -0.003(4) 0.004(3)
C(18) 0.092(6) 0.074(5) 0.057(5) -0.049(5) -0.011(4) 0.000(4)
C(19) 0.110(7) 0.134(8) 0.097(7) -0.079(7) -0.028(6) 0.004(6)
C(20) 0.103(8) 0.193(11) 0.140(9) -0.083(8) -0.040(7) -0.010(8)
C(21) 0.249(18) 0.188(15) 0.35(2) -0.138(14) -0.197(17) 0.082(15)
C(22) 0.218(17) 0.179(14) 0.172(13) -0.110(13) -0.098(12) 0.016(10)
C(23) 0.055(6) 0.118(8) 0.143(9) -0.033(6) -0.024(5) -0.042(6)
C(24) 0.044(5) 0.061(5) 0.035(4) -0.012(4) -0.007(3) -0.001(3)
C(25) 0.044(4) 0.063(5) 0.057(4) -0.025(4) -0.014(3) 0.011(3)
C(26) 0.050(4) 0.038(4) 0.042(4) -0.011(3) -0.010(3) 0.003(3)
C(27) 0.036(4) 0.063(4) 0.042(4) -0.021(3) -0.005(3) -0.004(3)
C(28) 0.052(5) 0.057(4) 0.045(4) -0.030(4) 0.003(4) -0.008(3)
C(29) 0.056(5) 0.084(5) 0.048(4) -0.037(4) -0.014(4) 0.010(4)
C(30) 0.045(4) 0.078(5) 0.055(5) -0.031(4) -0.020(4) 0.010(4)
C(31) 0.039(4) 0.070(5) 0.058(5) -0.029(4) -0.005(4) 0.005(4)
C(32) 0.071(6) 0.136(8) 0.069(5) -0.063(5) -0.027(4) 0.029(5)
C(36) 0.042(4) 0.086(6) 0.061(5) -0.024(4) 0.007(4) -0.008(4)
C(37) 0.064(6) 0.217(12) 0.037(5) -0.097(7) 0.003(4) -0.013(6)
C(38) 0.103(8) 0.236(14) 0.137(10) -0.072(9) -0.050(8) -0.049(10)
C(39) 0.42(3) 0.076(7) 0.112(10) 0.025(10) -0.165(14) -0.050(7)
C(40) 0.207(16) 0.222(18) 0.31(2) 0.002(14) -0.154(17) 0.057(16)
C(41) 0.159(10) 0.244(14) 0.105(8) -0.132(10) -0.024(7) -0.019(8)
C(42) 0.109(8) 0.154(9) 0.078(6) -0.073(7) -0.004(5) -0.010(6)
C(43) 0.081(6) 0.053(5) 0.064(5) -0.027(4) -0.007(4) 0.003(4)
C(44) 0.053(5) 0.037(4) 0.057(5) -0.007(3) -0.001(4) 0.001(3)
C(45) 0.055(5) 0.059(5) 0.064(5) -0.010(4) 0.005(4) 0.016(4)
C(46) 0.035(4) 0.053(5) 0.054(4) -0.012(3) -0.004(3) 0.018(4)
C(47) 0.038(4) 0.063(5) 0.040(4) -0.012(4) 0.001(3) 0.006(4)
C(48) 0.040(4) 0.056(5) 0.049(4) -0.015(4) -0.008(3) 0.000(4)
C(49) 0.050(4) 0.050(4) 0.049(4) -0.021(4) -0.009(3) 0.011(3)
C(50) 0.046(4) 0.057(5) 0.039(4) -0.017(4) -0.004(3) 0.011(4)
C(51) 0.040(4) 0.053(4) 0.050(4) -0.003(3) 0.001(3) -0.003(3)
C(52) 0.067(5) 0.067(5) 0.059(5) -0.020(4) -0.006(4) 0.010(4)
C(56) 0.052(5) 0.064(5) 0.058(5) -0.023(4) -0.001(4) -0.004(4)
C(57) 0.056(5) 0.045(4) 0.051(4) -0.013(4) -0.003(4) -0.008(3)
C(58) 0.052(5) 0.095(6) 0.100(7) -0.018(5) -0.021(5) 0.022(5)
C(59) 0.061(6) 0.104(8) 0.159(10) -0.030(6) -0.020(6) 0.031(7)
C(60) 0.086(8) 0.102(8) 0.199(12) -0.007(6) 0.049(8) 0.016(8)
C(61) 0.097(7) 0.155(9) 0.088(7) -0.026(7) -0.009(6) -0.039(7)
C(62) 0.082(6) 0.088(6) 0.093(7) -0.028(5) -0.011(5) -0.004(5)
C(63) 0.098(7) 0.089(6) 0.065(5) -0.039(5) -0.020(5) -0.004(5)
C(64) 0.062(5) 0.055(5) 0.037(4) -0.020(4) 0.000(4) 0.003(3)
C(65) 0.068(5) 0.082(5) 0.034(4) -0.036(4) -0.004(4) -0.001(3)
C(66) 0.050(4) 0.045(4) 0.043(4) -0.013(3) -0.003(3) -0.004(3)
C(67) 0.042(4) 0.045(4) 0.051(4) -0.011(3) -0.011(3) -0.004(3)
C(68) 0.039(4) 0.044(4) 0.044(4) -0.011(3) -0.003(3) 0.000(3)
C(69) 0.052(5) 0.062(5) 0.058(5) -0.024(4) -0.007(4) 0.006(4)
C(70) 0.048(5) 0.060(5) 0.064(5) -0.025(4) -0.009(4) 0.001(4)
C(71) 0.064(5) 0.064(5) 0.048(4) -0.025(4) -0.018(4) 0.002(3)
C(72) 0.085(6) 0.123(7) 0.069(5) -0.052(5) -0.031(5) 0.025(5)
C(76) 0.055(5) 0.064(5) 0.051(4) -0.022(4) -0.011(4) 0.010(3)
C(77) 0.071(6) 0.060(5) 0.028(4) -0.019(4) -0.004(4) -0.004(3)
C(78) 0.091(7) 0.124(8) 0.138(9) -0.063(6) -0.036(6) -0.027(6)

loop_
_atom_type_symbol
_atom_type_oxidation_number
_atom_type_number_in_cell
_atom_type_scat_dispersion_real
_atom_type_scat_dispersion_imag
_atom_type_scat_source
C 0 160 0.002 0.002
;International Tables for Crystallography
(1992, Vol. C, Tables 4.2.6.8 and 6.1.1.1)
;
H 0 272 0.000 0.000
;International Tables for Crystallography
(1992, Vol. C, Table 6.1.1.2)
;
N 0 32 0.004 0.003
;International Tables for Crystallography
(1992, Vol. C, Tables 4.2.6.8 and 6.1.1.1)
;
S 0 16 0.110 0.124
;International Tables for Crystallography
(1992, Vol. C, Tables 4.2.6.8 and 6.1.1.1)
;

loop_
_geom_angle_atom_site_label_1
_geom_angle_atom_site_label_2
_geom_angle_atom_site_label_3
_geom_angle
_geom_angle_publ_flag
C(3) N(1) C(4) 124.5(6) yes
C(3) N(1) H(1) 117.7 no
C(4) N(1) H(1) 117.7 no
C(4) N(2) C(5) 126.3(5) yes
C(4) N(2) H(2) 116.8 no
C(5) N(2) H(2) 116.8 no
C(16) N(3) C(17) 126.4(6) yes
C(16) N(3) H(3) 116.8 no
C(17) N(3) H(3) 116.8 no
C(17) N(4) C(18) 124.0(6) yes
C(17) N(4) H(4) 118.0 no
C(18) N(4) H(4) 118.0 no
C(23) N(5) C(24) 122.8(6) yes
C(23) N(5) H(5) 118.6 no
C(24) N(5) H(5) 118.6 no
C(24) N(6) C(25) 124.6(5) yes
C(24) N(6) H(6) 117.7 no
C(25) N(6) H(6) 117.7 no
C(37) N(7) C(38) 121.9(8) yes
C(37) N(7) H(7) 119.0 no
C(38) N(7) H(7) 119.0 no
C(36) N(8) C(37) 130.8(6) yes
C(36) N(8) H(8) 114.6 no
C(37) N(8) H(8) 114.6 no
C(43) N(9) C(44) 125.1(6) yes
C(43) N(9) H(51) 117.4 no
C(44) N(9) H(51) 117.4 no
C(44) N(10) C(45) 124.6(6) yes
C(44) N(10) H(52) 117.7 no
C(45) N(10) H(52) 117.7 no
C(63) N(11) C(64) 126.1(6) yes
C(63) N(11) H(76) 117.0 no
C(64) N(11) H(76) 117.0 no
C(64) N(12) C(65) 126.1(6) yes
C(64) N(12) H(77) 117.0 no
C(65) N(12) H(77) 117.0 no
C(57) N(13) C(58) 126.5(6) yes
C(57) N(13) H(68) 116.7 no
C(58) N(13) H(68) 116.7 no
C(56) N(14) C(57) 125.5(5) yes
C(56) N(14) H(53) 117.3 no
C(57) N(14) H(53) 117.3 no
C(76) N(15) C(77) 126.2(6) yes
C(76) N(15) H(87) 116.9 no
C(77) N(15) H(87) 116.9 no
C(77) N(16) C(78) 122.7(7) yes
C(77) N(16) H(88) 118.6 no
C(78) N(16) H(88) 118.6 no
C(2) C(1) H(9) 109.5 no
C(2) C(1) H(10) 109.5 no
C(2) C(1) H(11) 109.5 no
H(9) C(1) H(10) 109.5 no
H(9) C(1) H(11) 109.5 no
H(10) C(1) H(11) 109.5 no
C(1) C(2) C(3) 113.0(10) yes
C(1) C(2) H(12) 108.6 no
C(1) C(2) H(13) 108.6 no
C(3) C(2) H(12) 108.6 no
C(3) C(2) H(13) 108.6 no
H(12) C(2) H(13) 109.5 no
N(1) C(3) C(2) 108.1(7) yes
N(1) C(3) H(14) 109.8 no
N(1) C(3) H(15) 109.8 no
C(2) C(3) H(14) 109.8 no
C(2) C(3) H(15) 109.8 no
H(14) C(3) H(15) 109.5 no
S(1) C(4) N(1) 123.9(5) yes
S(1) C(4) N(2) 121.8(6) yes
N(1) C(4) N(2) 114.4(6) yes
N(2) C(5) C(6) 113.3(5) yes
N(2) C(5) H(16) 108.5 no
N(2) C(5) H(17) 108.5 no
C(6) C(5) H(16) 108.5 no
C(6) C(5) H(17) 108.5 no
H(16) C(5) H(17) 109.5 no
C(5) C(6) C(7) 121.2(6) yes
C(5) C(6) C(11) 121.0(6) yes
C(7) C(6) C(11) 117.7(6) yes
C(6) C(7) C(8) 121.6(6) yes
C(6) C(7) H(18) 119.2 no
C(8) C(7) H(18) 119.2 no
C(7) C(8) C(9) 118.3(6) yes
C(7) C(8) C(16) 121.1(6) yes
C(9) C(8) C(16) 120.7(6) yes
C(8) C(9) C(10) 122.5(6) yes
C(8) C(9) H(19) 118.7 no
C(10) C(9) H(19) 118.7 no
C(9) C(10) C(11) 116.6(5) yes
C(9) C(10) C(12) 120.7(6) yes
C(11) C(10) C(12) 122.6(6) yes
C(6) C(11) C(10) 123.2(6) yes
C(6) C(11) H(20) 118.4 no
C(10) C(11) H(20) 118.4 no
C(10) C(12) C(13) 111.6(5) yes
C(10) C(12) C(13a) 114.3(5) yes
C(10) C(12) C(14) 111.9(5) yes
C(10) C(12) C(14a) 113.8(5) yes
C(10) C(12) C(15) 108.4(4) yes
C(10) C(12) C(15a) 104.3(4) yes
C(13) C(12) C(14) 109.5(4) yes
C(13) C(12) C(15) 106.6(4) yes
C(13a) C(12) C(14a) 116.9(4) yes
C(13a) C(12) C(15a) 95.5(4) yes
C(14) C(12) C(15) 108.6(4) yes
C(14a) C(12) C(15a) 109.4(4) yes
N(3) C(16) C(8) 111.7(5) yes
N(3) C(16) H(21) 108.9 no
N(3) C(16) H(22) 108.9 no
C(8) C(16) H(21) 108.9 no
C(8) C(16) H(22) 108.9 no
H(21) C(16) H(22) 109.5 no
S(2) C(17) N(3) 121.4(6) yes
S(2) C(17) N(4) 118.9(5) yes
N(3) C(17) N(4) 119.7(6) yes
N(4) C(18) C(19) 111.0(6) yes
N(4) C(18) H(23) 109.1 no
N(4) C(18) H(24) 109.1 no
C(19) C(18) H(23) 109.1 no
C(19) C(18) H(24) 109.1 no
H(23) C(18) H(24) 109.5 no
C(18) C(19) C(20) 110.4(8) yes
C(18) C(19) H(25) 109.2 no
C(18) C(19) H(26) 109.2 no
C(20) C(19) H(25) 109.2 no
C(20) C(19) H(26) 109.2 no
H(25) C(19) H(26) 109.5 no
C(19) C(20) H(27) 109.5 no
C(19) C(20) H(28) 109.5 no
C(19) C(20) H(29) 109.5 no
H(27) C(20) H(28) 109.5 no
H(27) C(20) H(29) 109.5 no
H(28) C(20) H(29) 109.5 no
C(22) C(21) H(30) 109.5 no
C(22) C(21) H(31) 109.5 no
C(22) C(21) H(32) 109.5 no
H(30) C(21) H(31) 109.5 no
H(30) C(21) H(32) 109.5 no
H(31) C(21) H(32) 109.5 no
C(21) C(22) C(23) 108.6(15) yes
C(21) C(22) H(33) 109.7 no
C(21) C(22) H(34) 109.7 no
C(23) C(22) H(33) 109.7 no
C(23) C(22) H(34) 109.7 no
H(33) C(22) H(34) 109.5 no
N(5) C(23) C(22) 112.9(8) yes
N(5) C(23) H(35) 108.6 no
N(5) C(23) H(36) 108.6 no
C(22) C(23) H(35) 108.6 no
C(22) C(23) H(36) 108.6 no
H(35) C(23) H(36) 109.5 no
S(3) C(24) N(5) 122.1(6) yes
S(3) C(24) N(6) 123.9(5) yes
N(5) C(24) N(6) 113.9(6) yes
N(6) C(25) C(26) 115.1(5) yes
N(6) C(25) H(37) 108.1 no
N(6) C(25) H(38) 108.1 no
C(26) C(25) H(37) 108.1 no
C(26) C(25) H(38) 108.1 no
H(37) C(25) H(38) 109.5 no
C(25) C(26) C(27) 122.6(6) yes
C(25) C(26) C(31) 117.9(6) yes
C(27) C(26) C(31) 119.5(6) yes
C(26) C(27) C(28) 119.2(6) yes
C(26) C(27) H(39) 120.4 no
C(28) C(27) H(39) 120.4 no
C(27) C(28) C(29) 119.9(6) yes
C(27) C(28) C(36) 119.3(6) yes
C(29) C(28) C(36) 120.7(6) yes
C(28) C(29) C(30) 122.3(6) yes
C(28) C(29) H(40) 118.8 no
C(30) C(29) H(40) 118.8 no
C(29) C(30) C(31) 117.5(6) yes
C(29) C(30) C(32) 121.5(6) yes
C(31) C(30) C(32) 120.9(6) yes
C(26) C(31) C(30) 121.5(6) yes
C(26) C(31) H(41) 119.3 no
C(30) C(31) H(41) 119.3 no
C(30) C(32) C(33) 108.2(5) yes
C(30) C(32) C(33a) 103.8(5) yes
C(30) C(32) C(34) 108.9(5) yes
C(30) C(32) C(34a) 110.5(5) yes
C(30) C(32) C(35) 113.4(5) yes
C(30) C(32) C(35a) 110.7(5) yes
C(33) C(32) C(34) 103.8(4) yes
C(33) C(32) C(35) 111.8(5) yes
C(33a) C(32) C(34a) 110.6(4) yes
C(33a) C(32) C(35a) 104.3(4) yes
C(34) C(32) C(35) 110.3(5) yes
C(34a) C(32) C(35a) 116.1(5) yes
N(8) C(36) C(28) 111.0(6) yes
N(8) C(36) H(42) 109.1 no
N(8) C(36) H(43) 109.1 no
C(28) C(36) H(42) 109.1 no
C(28) C(36) H(43) 109.1 no
H(42) C(36) H(43) 109.5 no
S(4) C(37) N(7) 132.0(8) yes
S(4) C(37) N(8) 120.3(6) yes
N(7) C(37) N(8) 107.4(9) yes
N(7) C(38) C(39) 117.7(11) yes
N(7) C(38) H(44) 107.4 no
N(7) C(38) H(45) 107.4 no
C(39) C(38) H(44) 107.4 no
C(39) C(38) H(45) 107.4 no
H(44) C(38) H(45) 109.5 no
C(38) C(39) C(40) 131.4(18) yes
C(38) C(39) H(46) 103.7 no
C(38) C(39) H(47) 103.7 no
C(40) C(39) H(46) 103.8 no
C(40) C(39) H(47) 103.8 no
H(46) C(39) H(47) 109.5 no
C(39) C(40) H(48) 109.5 no
C(39) C(40) H(49) 109.4 no
C(39) C(40) H(50) 109.5 no
H(48) C(40) H(49) 109.5 no
H(48) C(40) H(50) 109.5 no
H(49) C(40) H(50) 109.5 no
C(42) C(41) H(54) 109.5 no
C(42) C(41) H(55) 109.5 no
C(42) C(41) H(56) 109.5 no
H(54) C(41) H(55) 109.5 no
H(54) C(41) H(56) 109.5 no
H(55) C(41) H(56) 109.5 no
C(41) C(42) C(43) 110.0(8) yes
C(41) C(42) H(57) 109.3 no
C(41) C(42) H(58) 109.3 no
C(43) C(42) H(57) 109.3 no
C(43) C(42) H(58) 109.3 no
H(57) C(42) H(58) 109.5 no
N(9) C(43) C(42) 112.7(6) yes
N(9) C(43) H(59) 108.7 no
N(9) C(43) H(60) 108.7 no
C(42) C(43) H(59) 108.7 no
C(42) C(43) H(60) 108.7 no
H(59) C(43) H(60) 109.5 no
S(5) C(44) N(9) 118.7(5) yes
S(5) C(44) N(10) 123.1(6) yes
N(9) C(44) N(10) 118.2(6) yes
N(10) C(45) C(46) 111.8(5) yes
N(10) C(45) H(61) 108.9 no
N(10) C(45) H(62) 108.9 no
C(46) C(45) H(61) 108.9 no
C(46) C(45) H(62) 108.9 no
H(61) C(45) H(62) 109.5 no
C(45) C(46) C(47) 121.1(6) yes
C(45) C(46) C(51) 120.6(6) yes
C(47) C(46) C(51) 118.2(6) yes
C(46) C(47) C(48) 121.0(6) yes
C(46) C(47) H(63) 119.5 no
C(48) C(47) H(63) 119.5 no
C(47) C(48) C(49) 118.4(6) yes
C(47) C(48) C(56) 120.8(6) yes
C(49) C(48) C(56) 120.8(6) yes
C(48) C(49) C(50) 122.9(6) yes
C(48) C(49) H(64) 118.6 no
C(50) C(49) H(64) 118.6 no
C(49) C(50) C(51) 116.6(6) yes
C(49) C(50) C(52) 120.8(6) yes
C(51) C(50) C(52) 122.6(6) yes
C(46) C(51) C(50) 122.9(6) yes
C(46) C(51) H(65) 118.6 no
C(50) C(51) H(65) 118.6 no
C(50) C(52) C(53) 112.3(5) yes
C(50) C(52) C(53a) 113.3(5) yes
C(50) C(52) C(54) 111.7(5) yes
C(50) C(52) C(54a) 111.6(5) yes
C(50) C(52) C(55) 107.4(5) yes
C(50) C(52) C(55a) 110.1(5) yes
C(53) C(52) C(53a) 134.2(4) yes
C(53) C(52) C(54) 112.5(4) yes
C(53) C(52) C(55) 104.0(4) yes
C(53a) C(52) C(54a) 106.1(4) yes
C(53a) C(52) C(55a) 101.8(4) yes
C(54) C(52) C(55) 108.5(4) yes
C(54a) C(52) C(55a) 113.6(4) yes
N(14) C(56) C(48) 113.1(5) yes
N(14) C(56) H(66) 108.6 no
N(14) C(56) H(67) 108.6 no
C(48) C(56) H(66) 108.6 no
C(48) C(56) H(67) 108.6 no
H(66) C(56) H(67) 109.5 no
S(7) C(57) N(13) 122.8(5) yes
S(7) C(57) N(14) 122.8(5) yes
N(13) C(57) N(14) 114.4(6) yes
N(13) C(58) C(59) 109.4(7) yes
N(13) C(58) H(69) 109.5 no
N(13) C(58) H(70) 109.5 no
C(59) C(58) H(69) 109.5 no
C(59) C(58) H(70) 109.5 no
H(69) C(58) H(70) 109.5 no
C(58) C(59) C(60) 113.7(9) yes
C(58) C(59) H(71) 108.4 no
C(58) C(59) H(72) 108.4 no
C(60) C(59) H(71) 108.4 no
C(60) C(59) H(72) 108.4 no
H(71) C(59) H(72) 109.5 no
C(59) C(60) H(73) 109.5 no
C(59) C(60) H(74) 109.5 no
C(59) C(60) H(75) 109.5 no
H(73) C(60) H(74) 109.5 no
H(73) C(60) H(75) 109.5 no
H(74) C(60) H(75) 109.5 no
C(62) C(61) H(78) 109.5 no
C(62) C(61) H(79) 109.5 no
C(62) C(61) H(80) 109.5 no
H(78) C(61) H(79) 109.5 no
H(78) C(61) H(80) 109.5 no
H(79) C(61) H(80) 109.5 no
C(61) C(62) C(63) 113.3(8) yes
C(61) C(62) H(81) 108.5 no
C(61) C(62) H(82) 108.5 no
C(63) C(62) H(81) 108.5 no
C(63) C(62) H(82) 108.5 no
H(81) C(62) H(82) 109.5 no
N(11) C(63) C(62) 114.8(7) yes
N(11) C(63) H(83) 108.1 no
N(11) C(63) H(84) 108.1 no
C(62) C(63) H(83) 108.1 no
C(62) C(63) H(84) 108.1 no
H(83) C(63) H(84) 109.5 no
S(6) C(64) N(11) 121.7(5) yes
S(6) C(64) N(12) 123.6(5) yes
N(11) C(64) N(12) 114.6(6) yes
N(12) C(65) C(66) 113.6(6) yes
N(12) C(65) H(85) 108.4 no
N(12) C(65) H(86) 108.4 no
C(66) C(65) H(85) 108.4 no
C(66) C(65) H(86) 108.4 no
H(85) C(65) H(86) 109.5 no
C(65) C(66) C(67) 118.4(6) yes
C(65) C(66) C(71) 123.3(6) yes
C(67) C(66) C(71) 118.3(6) yes
C(66) C(67) C(68) 119.8(6) yes
C(66) C(67) H(89) 120.1 no
C(68) C(67) H(89) 120.1 no
C(67) C(68) C(69) 119.5(6) yes
C(67) C(68) C(76) 121.5(6) yes
C(69) C(68) C(76) 119.0(6) yes
C(68) C(69) C(70) 123.1(6) yes
C(68) C(69) H(90) 118.4 no
C(70) C(69) H(90) 118.4 no
C(69) C(70) C(71) 117.0(6) yes
C(69) C(70) C(72) 122.2(6) yes
C(71) C(70) C(72) 120.8(6) yes
C(66) C(71) C(70) 122.3(6) yes
C(66) C(71) H(91) 118.9 no
C(70) C(71) H(91) 118.9 no
C(70) C(72) C(73) 111.5(5) yes
C(70) C(72) C(73a) 109.6(6) yes
C(70) C(72) C(74) 106.6(5) yes
C(70) C(72) C(74a) 110.5(6) yes
C(70) C(72) C(75) 114.6(5) yes
C(70) C(72) C(75a) 114.8(5) yes
C(73) C(72) C(74) 105.8(4) yes
C(73) C(72) C(75) 114.0(5) yes
C(73a) C(72) C(74a) 105.7(4) yes
C(73a) C(72) C(75a) 107.0(5) yes
C(74) C(72) C(75) 103.3(4) yes
C(74a) C(72) C(75a) 108.7(5) yes
N(15) C(76) C(68) 115.4(5) yes
N(15) C(76) H(92) 108.0 no
N(15) C(76) H(93) 108.0 no
C(68) C(76) H(92) 108.0 no
C(68) C(76) H(93) 108.0 no
H(92) C(76) H(93) 109.5 no
S(8) C(77) N(15) 121.4(6) yes
S(8) C(77) N(16) 123.4(6) yes
N(15) C(77) N(16) 115.2(6) yes
N(16) C(78) C(79) 109.6(11) yes
C(78) C(79) C(80b) 92.2(22) yes
C(78) C(79) C(80) 132.5(23) yes
C(78) C(79) C(80a) 130.6(24) yes

loop_
_geom_bond_atom_site_label_1
_geom_bond_atom_site_label_2
_geom_bond_distance
_geom_bond_publ_flag
S(1) C(4) 1.679(7) yes
S(2) C(17) 1.738(7) yes
S(3) C(24) 1.679(6) yes
S(4) C(37) 1.541(10) yes
S(5) C(44) 1.716(7) yes
S(6) C(64) 1.685(7) yes
S(7) C(57) 1.683(7) yes
S(8) C(77) 1.691(7) yes
N(1) C(3) 1.453(9) yes
N(1) C(4) 1.315(8) yes
N(1) H(1) 0.95 no
N(2) C(4) 1.350(8) yes
N(2) C(5) 1.460(8) yes
N(2) H(2) 0.95 no
N(3) C(16) 1.466(8) yes
N(3) C(17) 1.334(7) yes
N(3) H(3) 0.95 no
N(4) C(17) 1.331(8) yes
N(4) C(18) 1.435(8) yes
N(4) H(4) 0.95 no
N(5) C(23) 1.460(9) yes
N(5) C(24) 1.332(7) yes
N(5) H(5) 0.95 no
N(6) C(24) 1.334(7) yes
N(6) C(25) 1.451(7) yes
N(6) H(6) 0.95 no
N(7) C(37) 1.306(9) yes
N(7) C(38) 1.439(12) yes
N(7) H(7) 0.95 no
N(8) C(36) 1.398(8) yes
N(8) C(37) 1.483(10) yes
N(8) H(8) 0.95 no
N(9) C(43) 1.456(8) yes
N(9) C(44) 1.321(8) yes
N(9) H(51) 0.95 no
N(10) C(44) 1.343(7) yes
N(10) C(45) 1.454(8) yes
N(10) H(52) 0.95 no
N(11) C(63) 1.434(9) yes
N(11) C(64) 1.335(8) yes
N(11) H(76) 0.95 no
N(12) C(64) 1.332(7) yes
N(12) C(65) 1.439(8) yes
N(12) H(77) 0.95 no
N(13) C(57) 1.343(8) yes
N(13) C(58) 1.450(8) yes
N(13) H(68) 0.95 no
N(14) C(56) 1.463(8) yes
N(14) C(57) 1.347(8) yes
N(14) H(53) 0.95 no
N(15) C(76) 1.461(8) yes
N(15) C(77) 1.343(8) yes
N(15) H(87) 0.95 no
N(16) C(77) 1.334(8) yes
N(16) C(78) 1.499(9) yes
N(16) H(88) 0.95 no
C(1) C(2) 1.470(16) yes
C(1) H(9) 0.95 no
C(1) H(10) 0.95 no
C(1) H(11) 0.95 no
C(2) C(3) 1.493(12) yes
C(2) H(12) 0.95 no
C(2) H(13) 0.95 no
C(3) H(14) 0.95 no
C(3) H(15) 0.95 no
C(5) C(6) 1.520(8) yes
C(5) H(16) 0.95 no
C(5) H(17) 0.95 no
C(6) C(7) 1.397(8) yes
C(6) C(11) 1.384(8) yes
C(7) C(8) 1.381(8) yes
C(7) H(18) 0.95 no
C(8) C(9) 1.398(8) yes
C(8) C(16) 1.506(8) yes
C(9) C(10) 1.389(8) yes
C(9) H(19) 0.95 no
C(10) C(11) 1.393(8) yes
C(10) C(12) 1.532(8) yes
C(11) H(20) 0.95 no
C(12) C(13) 1.611(6) yes
C(12) C(13a) 1.563(6) yes
C(12) C(14) 1.521(7) yes
C(12) C(14a) 1.456(7) yes
C(12) C(15) 1.596(7) yes
C(12) C(15a) 1.663(7) yes
C(16) H(21) 0.95 no
C(16) H(22) 0.95 no
C(18) C(19) 1.455(10) yes
C(18) H(23) 0.95 no
C(18) H(24) 0.95 no
C(19) C(20) 1.529(12) yes
C(19) H(25) 0.95 no
C(19) H(26) 0.95 no
C(20) H(27) 0.95 no
C(20) H(28) 0.95 no
C(20) H(29) 0.95 no
C(21) C(22) 1.321(15) yes
C(21) H(30) 0.95 no
C(21) H(31) 0.95 no
C(21) H(32) 0.95 no
C(22) C(23) 1.532(16) yes
C(22) H(33) 0.95 no
C(22) H(34) 0.95 no
C(23) H(35) 0.95 no
C(23) H(36) 0.95 no
C(25) C(26) 1.524(8) yes
C(25) H(37) 0.95 no
C(25) H(38) 0.95 no
C(26) C(27) 1.385(8) yes
C(26) C(31) 1.401(8) yes
C(27) C(28) 1.401(8) yes
C(27) H(39) 0.95 no
C(28) C(29) 1.373(8) yes
C(28) C(36) 1.524(8) yes
C(29) C(30) 1.379(8) yes
C(29) H(40) 0.95 no
C(30) C(31) 1.392(8) yes
C(30) C(32) 1.529(9) yes
C(31) H(41) 0.95 no
C(32) C(33) 1.635(8) yes
C(32) C(33a) 1.639(9) yes
C(32) C(34) 1.543(8) yes
C(32) C(34a) 1.532(7) yes
C(32) C(35) 1.548(7) yes
C(32) C(35a) 1.580(7) yes
C(36) H(42) 0.95 no
C(36) H(43) 0.95 no
C(38) C(39) 1.49(2) yes
C(38) H(44) 0.95 no
C(38) H(45) 0.95 no
C(39) C(40) 1.33(2) yes
C(39) H(46) 0.95 no
C(39) H(47) 0.95 no
C(40) H(48) 0.95 no
C(40) H(49) 0.95 no
C(40) H(50) 0.95 no
C(41) C(42) 1.532(12) yes
C(41) H(54) 0.95 no
C(41) H(55) 0.95 no
C(41) H(56) 0.95 no
C(42) C(43) 1.481(10) yes
C(42) H(57) 0.95 no
C(42) H(58) 0.95 no
C(43) H(59) 0.95 no
C(43) H(60) 0.95 no
C(45) C(46) 1.500(8) yes
C(45) H(61) 0.95 no
C(45) H(62) 0.95 no
C(46) C(47) 1.386(8) yes
C(46) C(51) 1.393(8) yes
C(47) C(48) 1.392(8) yes
C(47) H(63) 0.95 no
C(48) C(49) 1.386(8) yes
C(48) C(56) 1.494(8) yes
C(49) C(50) 1.389(8) yes
C(49) H(64) 0.95 no
C(50) C(51) 1.387(8) yes
C(50) C(52) 1.513(8) yes
C(51) H(65) 0.95 no
C(52) C(53) 1.556(7) yes
C(52) C(53a) 1.603(7) yes
C(52) C(54) 1.506(7) yes
C(52) C(54a) 1.525(7) yes
C(52) C(55) 1.570(7) yes
C(52) C(55a) 1.542(7) yes
C(56) H(66) 0.95 no
C(56) H(67) 0.95 no
C(58) C(59) 1.488(11) yes
C(58) H(69) 0.95 no
C(58) H(70) 0.95 no
C(59) C(60) 1.494(14) yes
C(59) H(71) 0.95 no
C(59) H(72) 0.95 no
C(60) H(73) 0.95 no
C(60) H(74) 0.95 no
C(60) H(75) 0.95 no
C(61) C(62) 1.518(11) yes
C(61) H(78) 0.95 no
C(61) H(79) 0.95 no
C(61) H(80) 0.95 no
C(62) C(63) 1.493(10) yes
C(62) H(81) 0.95 no
C(62) H(82) 0.95 no
C(63) H(83) 0.95 no
C(63) H(84) 0.95 no
C(65) C(66) 1.517(8) yes
C(65) H(85) 0.95 no
C(65) H(86) 0.95 no
C(66) C(67) 1.409(8) yes
C(66) C(71) 1.393(8) yes
C(67) C(68) 1.386(8) yes
C(67) H(89) 0.95 no
C(68) C(69) 1.373(8) yes
C(68) C(76) 1.517(8) yes
C(69) C(70) 1.375(9) yes
C(69) H(90) 0.95 no
C(70) C(71) 1.395(8) yes
C(70) C(72) 1.531(9) yes
C(71) H(91) 0.95 no
C(72) C(73) 1.515(8) yes
C(72) C(73a) 1.439(8) yes
C(72) C(74) 1.668(8) yes
C(72) C(74a) 1.611(8) yes
C(72) C(75) 1.548(7) yes
C(72) C(75a) 1.583(7) yes
C(73) C(75a) 1.061 yes
C(73a) C(74) 1.244 yes
C(73a) C(75) 1.485 yes
C(74) C(75a) 1.788 yes
C(74a) C(75) 1.275 yes
C(76) H(92) 0.95 no
C(76) H(93) 0.95 no
C(78) C(79) 1.48(2) yes
C(79) C(80b) 1.02(3) yes
C(79) C(80) 1.16(3) yes
C(79) C(80a) 1.01(2) yes
C(80b) C(80) 1.28(3) yes
C(80b) C(80a) 1.00(3) yes
C(80) C(80a) 1.39(3) yes

loop_
_geom_contact_atom_site_label_1
_geom_contact_atom_site_label_2
_geom_contact_distance
_geom_contact_site_symmetry_2
_geom_contact_publ_flag
S(2) N(5) 3.413(6) . no
S(2) N(9) 3.441(5) . no
S(2) N(6) 3.524(5) . no
S(3) N(2) 3.451(5) . no
S(3) N(1) 3.553(6) . no
S(4) N(3) 3.442(5) . no
S(5) N(4) 3.406(6) . no
S(5) N(15) 3.430(5) . no
S(5) N(16) 3.470(6) . no
S(6) N(10) 3.496(5) . no
S(6) C(43) 3.581(7) . no
S(7) N(12) 3.433(6) 2_757 no
S(8) N(14) 3.463(5) . no
S(8) N(13) 3.498(6) . no
N(1) C(27) 3.431(8) . no
N(1) C(28) 3.518(8) . no
N(1) C(80) 3.54(3) 1_565 no
N(4) N(6) 3.585(7) . no
N(6) C(17) 3.556(8) . no
N(8) C(9) 3.488(9) . no
N(8) C(8) 3.520(8) . no
N(9) C(67) 3.590(8) . no
N(13) C(67) 3.407(8) . no
N(13) C(66) 3.575(8) . no
N(14) C(23) 3.486(10) 1_545 no
N(15) C(44) 3.507(8) . no
C(2) C(15a) 3.434(10) 2_676 no
C(4) C(36) 3.549(10) . no
C(5) C(14a) 3.497(7) 2_776 no
C(13) C(34) 3.37(1) 2_676 no
C(13) C(33a) 3.50(1) 2_676 no
C(13a) C(18) 3.528(7) 2_766 no
C(15) C(35a) 3.47(1) 1_655 no
C(43) C(67) 3.563(9) . no
C(53a) C(73a) 3.40(1) 2_757 no
C(55) C(59) 3.494(9) 2_757 no
C(75a) C(80a) 3.38(2) 1_655 no
C(75a) C(80) 3.58(3) 1_655 no
